data_7030848
loop_
_publ_author_name
'Schwamm, Ryan J.'
'Day, Benjamin M.'
'Mansfield, Natalie E.'
'Knowelden, William'
'Hitchcock, Peter B.'
'Coles, Martyn P.'

_publ_section_title
;
 Catalytic bond forming reactions promoted by amidinate, guanidinate and
 phosphaguanidinate compounds of magnesium.
;
_journal_issue 38
_journal_name_full 'Dalton transactions (Cambridge, England : 2003)'
_journal_page_first 14302
_journal_page_last 14314
_journal_paper_doi 10.1039/c4dt01097c
_journal_volume 43
_journal_year 2014
_chemical_compound_source 'synthesis as described'
_chemical_formula_moiety 'C35 H58 Mg N3 O P Si2'
_chemical_formula_sum 'C35 H58 Mg N3 O P Si2'
_chemical_formula_weight 648.3
_chemical_name_systematic
;
 ?
;
_space_group_IT_number 2
_symmetry_cell_setting triclinic
_symmetry_Int_Tables_number 2
_symmetry_space_group_name_Hall '-P 1'
_symmetry_space_group_name_H-M 'P -1'
_atom_sites_solution_hydrogens geom
_atom_sites_solution_primary direct
_atom_sites_solution_secondary difmap
_audit_conform_dict_location ftp://ftp.iucr.org/pub/cif_core.dic
_audit_conform_dict_name cif_core.dic
_audit_conform_dict_version 2.3
_audit_creation_date 2014-03-24T15:06:12-00:00
_audit_creation_method 'WinGX routine CIF_UPDATE'
_cell_angle_alpha 89.591(1)
_cell_angle_beta 79.403(1)
_cell_angle_gamma 72.968(1)
_cell_formula_units_Z 2
_cell_length_a 10.1097(2)
_cell_length_b 10.4287(2)
_cell_length_c 19.5149(4)
_cell_measurement_reflns_used 16213
_cell_measurement_temperature 173(2)
_cell_measurement_theta_max 26.022
_cell_measurement_theta_min 3.395
_cell_measurement_wavelength 0.71073
_cell_volume 1931.30(7)
_computing_cell_refinement 'HKL Scalepack (Otwinowski & Minor 1997)'
_computing_data_collection 'Collect (Nonius BV, 1997-2000)'
_computing_data_reduction 'HKL Denzo and Scalepack (Otwinowski & Minor 1997)'
_computing_molecular_graphics 'Ortep-3 for Windows (Farrugia, 1997)'
_computing_publication_material 'WinGX publication routines (Farrugia, 1999)'
_computing_structure_refinement 'SHELXL-97 (Sheldrick, 1997)'
_computing_structure_solution 'SHELXS-86 (Sheldrick, 1986)'
_diffrn_ambient_temperature 173(2)
_diffrn_detector 'CCD plate'
_diffrn_detector_area_resol_mean 9
_diffrn_measured_fraction_theta_full 0.993
_diffrn_measured_fraction_theta_max 0.993
_diffrn_measurement_device '95mm CCD camera on \k-goniostat'
_diffrn_measurement_device_type KappaCCD
_diffrn_measurement_method 'CCD rotation images, thick slices'
_diffrn_orient_matrix_type 'by Nonius Collect from scalepack cell'
_diffrn_orient_matrix_UB_11 -0.830303E-1
_diffrn_orient_matrix_UB_12 0.693888E-1
_diffrn_orient_matrix_UB_13 -0.121899E-1
_diffrn_orient_matrix_UB_21 -0.80873E-2
_diffrn_orient_matrix_UB_22 0.547743E-1
_diffrn_orient_matrix_UB_23 0.432655E-1
_diffrn_orient_matrix_UB_31 0.643766E-1
_diffrn_orient_matrix_UB_32 0.476181E-1
_diffrn_orient_matrix_UB_33 -0.265325E-1
_diffrn_radiation_monochromator graphite
_diffrn_radiation_probe x-ray
_diffrn_radiation_type MoK\a
_diffrn_radiation_wavelength 0.71073
_diffrn_reflns_av_R_equivalents 0.0399
_diffrn_reflns_av_unetI/netI 0.0328
_diffrn_reflns_limit_h_max 12
_diffrn_reflns_limit_h_min -12
_diffrn_reflns_limit_k_max 12
_diffrn_reflns_limit_k_min -12
_diffrn_reflns_limit_l_max 24
_diffrn_reflns_limit_l_min -24
_diffrn_reflns_number 31193
_diffrn_reflns_theta_full 25.96
_diffrn_reflns_theta_max 25.96
_diffrn_reflns_theta_min 3.47
_diffrn_source 'Enraf Nonius FR590'
_exptl_absorpt_coefficient_mu 0.179
_exptl_absorpt_correction_T_max 0.9801
_exptl_absorpt_correction_T_min 0.9319
_exptl_absorpt_correction_type multi-scan
_exptl_absorpt_process_details
;
        [c.f. r.h. blessing, acta cryst. (1995), a51, 33-38]
;
_exptl_crystal_colour colourless
_exptl_crystal_density_diffrn 1.115
_exptl_crystal_density_method 'not measured'
_exptl_crystal_description prism
_exptl_crystal_F_000 704
_exptl_crystal_size_max 0.25
_exptl_crystal_size_mid 0.25
_exptl_crystal_size_min 0.2
_refine_diff_density_max 0.289
_refine_diff_density_min -0.225
_refine_diff_density_rms 0.04
_refine_ls_extinction_method none
_refine_ls_goodness_of_fit_ref 1.016
_refine_ls_hydrogen_treatment constr
_refine_ls_matrix_type full
_refine_ls_number_parameters 388
_refine_ls_number_reflns 7494
_refine_ls_number_restraints 0
_refine_ls_restrained_S_all 1.016
_refine_ls_R_factor_all 0.0505
_refine_ls_R_factor_gt 0.0383
_refine_ls_shift/su_max 0.001
_refine_ls_shift/su_mean 0
_refine_ls_structure_factor_coef Fsqd
_refine_ls_weighting_details 'calc w=1/[\s^2^(Fo^2^)+(0.0366P)^2^+1.0279P] where P=(Fo^2^+2Fc^2^)/3'
_refine_ls_weighting_scheme calc
_refine_ls_wR_factor_gt 0.0891
_refine_ls_wR_factor_ref 0.0953
_reflns_number_gt 6212
_reflns_number_total 7494
_reflns_threshold_expression >2sigma(I)
_cod_data_source_file c4dt01097c2.cif
_cod_data_source_block compound14-mar2006
_cod_depositor_comments 'Adding full bibliography for 7030844--7030850.cif.'
_cod_database_code 7030848

loop_
_symmetry_equiv_pos_as_xyz
'x, y, z'
'-x, -y, -z'

loop_
_atom_site_label
_atom_site_type_symbol
_atom_site_fract_x
_atom_site_fract_y
_atom_site_fract_z
_atom_site_U_iso_or_equiv
_atom_site_adp_type
_atom_site_occupancy
_atom_site_symmetry_multiplicity
_atom_site_calc_flag
_atom_site_refinement_flags
P P 0.61118(5) 0.46734(4) 0.27792(2) 0.02865(11) Uani 1 1 d .
Si1 Si 1.25374(5) -0.08054(5) 0.23230(2) 0.02766(12) Uani 1 1 d .
Si2 Si 1.23539(5) 0.13856(5) 0.12826(3) 0.03326(13) Uani 1 1 d .
Mg Mg 0.95447(5) 0.10204(5) 0.21219(3) 0.02254(13) Uani 1 1 d .
O O 0.89205(12) -0.05448(11) 0.18650(6) 0.0303(3) Uani 1 1 d .
N1 N 0.80130(14) 0.26765(13) 0.18629(7) 0.0245(3) Uani 1 1 d .
N2 N 0.81905(15) 0.21721(13) 0.29670(7) 0.0262(3) Uani 1 1 d .
N3 N 1.16384(14) 0.04617(14) 0.18807(7) 0.0287(3) Uani 1 1 d .
C1 C 0.75292(17) 0.30153(15) 0.25388(8) 0.0242(3) Uani 1 1 d .
C2 C 0.73068(17) 0.33519(15) 0.13117(8) 0.0245(3) Uani 1 1 d .
H2 H 0.6284 0.3752 0.1515 0.029 Uiso 1 1 calc R
C3 C 0.74371(19) 0.23254(16) 0.07328(9) 0.0296(4) Uani 1 1 d .
H3B H 0.7021 0.1621 0.0929 0.036 Uiso 1 1 calc R
H3A H 0.8446 0.189 0.0537 0.036 Uiso 1 1 calc R
C4 C 0.6688(2) 0.29872(18) 0.01518(9) 0.0372(4) Uani 1 1 d .
H4B H 0.6834 0.2307 -0.0228 0.045 Uiso 1 1 calc R
H4A H 0.5663 0.3338 0.0337 0.045 Uiso 1 1 calc R
C5 C 0.7233(2) 0.41285(18) -0.01413(9) 0.0370(4) Uani 1 1 d .
H5B H 0.6678 0.4578 -0.049 0.044 Uiso 1 1 calc R
H5A H 0.8229 0.3763 -0.038 0.044 Uiso 1 1 calc R
C6 C 0.7126(2) 0.51469(18) 0.04354(10) 0.0392(4) Uani 1 1 d .
H6B H 0.6121 0.5591 0.0636 0.047 Uiso 1 1 calc R
H6A H 0.7548 0.5845 0.0237 0.047 Uiso 1 1 calc R
C7 C 0.7882(2) 0.44746(17) 0.10118(9) 0.0340(4) Uani 1 1 d .
H7B H 0.8902 0.4103 0.0821 0.041 Uiso 1 1 calc R
H7A H 0.776 0.5153 0.1389 0.041 Uiso 1 1 calc R
C8 C 0.78134(18) 0.23105(16) 0.37267(8) 0.0266(4) Uani 1 1 d .
H8 H 0.7184 0.3242 0.3866 0.032 Uiso 1 1 calc R
C9 C 0.7021(2) 0.13148(18) 0.39971(9) 0.0337(4) Uani 1 1 d .
H9B H 0.7599 0.0397 0.3819 0.04 Uiso 1 1 calc R
H9A H 0.6132 0.1525 0.3816 0.04 Uiso 1 1 calc R
C10 C 0.6682(2) 0.1354(2) 0.47952(10) 0.0476(5) Uani 1 1 d .
H10B H 0.6007 0.2236 0.4972 0.057 Uiso 1 1 calc R
H10A H 0.623 0.065 0.4948 0.057 Uiso 1 1 calc R
C11 C 0.8006(3) 0.1131(2) 0.51005(10) 0.0539(6) Uani 1 1 d .
H11B H 0.7746 0.1225 0.5616 0.065 Uiso 1 1 calc R
H11A H 0.8631 0.0208 0.4969 0.065 Uiso 1 1 calc R
C12 C 0.8788(2) 0.2129(2) 0.48396(10) 0.0477(5) Uani 1 1 d .
H12B H 0.9671 0.1926 0.5025 0.057 Uiso 1 1 calc R
H12A H 0.8201 0.3045 0.5015 0.057 Uiso 1 1 calc R
C13 C 0.9138(2) 0.20802(18) 0.40432(9) 0.0352(4) Uani 1 1 d .
H13B H 0.9808 0.1194 0.387 0.042 Uiso 1 1 calc R
H13A H 0.96 0.2777 0.389 0.042 Uiso 1 1 calc R
C14 C 0.47282(18) 0.42663(16) 0.34110(9) 0.0291(4) Uani 1 1 d .
C15 C 0.3879(2) 0.3673(2) 0.31203(11) 0.0452(5) Uani 1 1 d .
H15 H 0.4075 0.3476 0.2631 0.054 Uiso 1 1 calc R
C16 C 0.2754(2) 0.3365(2) 0.35330(12) 0.0541(6) Uani 1 1 d .
H16 H 0.2194 0.2949 0.3327 0.065 Uiso 1 1 calc R
C17 C 0.2447(2) 0.3662(2) 0.42413(12) 0.0476(5) Uani 1 1 d .
H17 H 0.1676 0.3451 0.4525 0.057 Uiso 1 1 calc R
C18 C 0.3265(2) 0.42665(18) 0.45370(10) 0.0382(4) Uani 1 1 d .
H18 H 0.3051 0.4477 0.5025 0.046 Uiso 1 1 calc R
C19 C 0.43973(19) 0.45695(16) 0.41279(9) 0.0307(4) Uani 1 1 d .
H19 H 0.4952 0.4987 0.4338 0.037 Uiso 1 1 calc R
C20 C 0.69824(19) 0.55717(16) 0.32647(8) 0.0288(4) Uani 1 1 d .
C21 C 0.6164(2) 0.67850(17) 0.36269(9) 0.0355(4) Uani 1 1 d .
H21 H 0.5168 0.7047 0.3671 0.043 Uiso 1 1 calc R
C22 C 0.6788(2) 0.76025(18) 0.39198(10) 0.0428(5) Uani 1 1 d .
H22 H 0.6219 0.8418 0.4166 0.051 Uiso 1 1 calc R
C23 C 0.8231(2) 0.72432(19) 0.38571(10) 0.0450(5) Uani 1 1 d .
H23 H 0.8656 0.7806 0.4062 0.054 Uiso 1 1 calc R
C24 C 0.9058(2) 0.60578(19) 0.34942(11) 0.0443(5) Uani 1 1 d .
H24 H 1.0054 0.581 0.3447 0.053 Uiso 1 1 calc R
C25 C 0.8438(2) 0.52313(18) 0.31992(10) 0.0376(4) Uani 1 1 d .
H25 H 0.9014 0.4423 0.2949 0.045 Uiso 1 1 calc R
C26 C 1.3763(2) -0.2266(2) 0.17495(11) 0.0443(5) Uani 1 1 d .
H26C H 1.4524 -0.1985 0.1464 0.066 Uiso 1 1 calc R
H26B H 1.3242 -0.2582 0.1445 0.066 Uiso 1 1 calc R
H26A H 1.4164 -0.2993 0.204 0.066 Uiso 1 1 calc R
C27 C 1.1289(2) -0.15395(19) 0.29166(10) 0.0399(4) Uani 1 1 d .
H27C H 1.1828 -0.2299 0.3148 0.06 Uiso 1 1 calc R
H27B H 1.0711 -0.185 0.2642 0.06 Uiso 1 1 calc R
H27A H 1.0676 -0.0852 0.3269 0.06 Uiso 1 1 calc R
C28 C 1.3585(2) -0.0242(2) 0.28948(11) 0.0467(5) Uani 1 1 d .
H28C H 1.3985 -0.0981 0.3179 0.07 Uiso 1 1 calc R
H28B H 1.2968 0.0524 0.3201 0.07 Uiso 1 1 calc R
H28A H 1.4348 0.0027 0.2603 0.07 Uiso 1 1 calc R
C29 C 1.4326(2) 0.0918(3) 0.11002(16) 0.0870(11) Uani 1 1 d .
H29C H 1.4716 -0.0001 0.0895 0.131 Uiso 1 1 calc R
H29B H 1.4658 0.0974 0.1537 0.131 Uiso 1 1 calc R
H29A H 1.4634 0.1537 0.0773 0.131 Uiso 1 1 calc R
C30 C 1.1840(2) 0.1241(2) 0.04194(10) 0.0463(5) Uani 1 1 d .
H30C H 1.2185 0.185 0.0098 0.069 Uiso 1 1 calc R
H30B H 1.0811 0.1483 0.0482 0.069 Uiso 1 1 calc R
H30A H 1.2254 0.0316 0.0226 0.069 Uiso 1 1 calc R
C31 C 1.1696(3) 0.3218(2) 0.15655(12) 0.0541(6) Uani 1 1 d .
H31C H 1.2132 0.3729 0.1218 0.081 Uiso 1 1 calc R
H31B H 1.1944 0.3343 0.2018 0.081 Uiso 1 1 calc R
H31A H 1.067 0.3538 0.1608 0.081 Uiso 1 1 calc R
C32 C 0.75845(19) -0.07690(19) 0.21585(10) 0.0388(4) Uani 1 1 d .
H32B H 0.6792 0.004 0.2125 0.047 Uiso 1 1 calc R
H32A H 0.7546 -0.0985 0.2655 0.047 Uiso 1 1 calc R
C33 C 0.7506(2) -0.1933(2) 0.17340(12) 0.0464(5) Uani 1 1 d .
H33B H 0.6967 -0.1616 0.1359 0.056 Uiso 1 1 calc R
H33A H 0.7057 -0.252 0.2032 0.056 Uiso 1 1 calc R
C34 C 0.9031(2) -0.26630(19) 0.14331(12) 0.0440(5) Uani 1 1 d .
H34B H 0.9474 -0.3282 0.1769 0.053 Uiso 1 1 calc R
H34A H 0.912 -0.3177 0.0994 0.053 Uiso 1 1 calc R
C35 C 0.9675(2) -0.15343(18) 0.13034(10) 0.0371(4) Uani 1 1 d .
H35B H 1.0694 -0.1847 0.1316 0.044 Uiso 1 1 calc R
H35A H 0.9551 -0.1158 0.0844 0.044 Uiso 1 1 calc R

loop_
_atom_site_aniso_label
_atom_site_aniso_U_11
_atom_site_aniso_U_22
_atom_site_aniso_U_33
_atom_site_aniso_U_23
_atom_site_aniso_U_13
_atom_site_aniso_U_12
P 0.0305(2) 0.0251(2) 0.0236(2) -0.00006(17) -0.00468(18) 0.00175(18)
Si1 0.0265(2) 0.0280(2) 0.0273(2) 0.00564(18) -0.00683(19) -0.00550(19)
Si2 0.0252(3) 0.0411(3) 0.0365(3) 0.0161(2) -0.0070(2) -0.0141(2)
Mg 0.0207(3) 0.0213(3) 0.0242(3) 0.0006(2) -0.0021(2) -0.0055(2)
O 0.0246(6) 0.0286(6) 0.0365(7) -0.0064(5) 0.0018(5) -0.0106(5)
N1 0.0261(7) 0.0248(7) 0.0209(7) 0.0008(5) -0.0054(5) -0.0043(6)
N2 0.0289(8) 0.0249(7) 0.0200(7) 0.0009(5) -0.0033(6) -0.0015(6)
N3 0.0211(7) 0.0312(7) 0.0329(8) 0.0108(6) -0.0039(6) -0.0074(6)
C1 0.0240(8) 0.0224(8) 0.0243(8) -0.0002(6) -0.0031(7) -0.0048(6)
C2 0.0248(8) 0.0248(8) 0.0214(8) 0.0021(6) -0.0052(6) -0.0031(7)
C3 0.0381(10) 0.0258(8) 0.0291(9) 0.0031(7) -0.0119(7) -0.0125(7)
C4 0.0508(12) 0.0364(10) 0.0306(10) 0.0037(8) -0.0184(9) -0.0160(9)
C5 0.0493(12) 0.0370(10) 0.0247(9) 0.0064(7) -0.0092(8) -0.0118(9)
C6 0.0580(13) 0.0276(9) 0.0340(10) 0.0088(7) -0.0134(9) -0.0132(9)
C7 0.0497(12) 0.0275(9) 0.0309(9) 0.0032(7) -0.0128(8) -0.0176(8)
C8 0.0297(9) 0.0249(8) 0.0200(8) -0.0001(6) -0.0046(7) -0.0003(7)
C9 0.0359(10) 0.0336(9) 0.0276(9) 0.0046(7) -0.0026(7) -0.0062(8)
C10 0.0503(13) 0.0493(12) 0.0313(10) 0.0091(9) 0.0046(9) -0.0044(10)
C11 0.0687(16) 0.0524(13) 0.0268(10) 0.0095(9) -0.0101(10) 0.0038(11)
C12 0.0579(14) 0.0442(11) 0.0334(11) -0.0058(9) -0.0226(10) 0.0050(10)
C13 0.0351(10) 0.0351(9) 0.0327(10) -0.0001(8) -0.0128(8) -0.0024(8)
C14 0.0253(9) 0.0253(8) 0.0312(9) -0.0021(7) -0.0059(7) 0.0013(7)
C15 0.0383(11) 0.0557(12) 0.0401(11) -0.0123(9) -0.0080(9) -0.0110(10)
C16 0.0408(12) 0.0646(14) 0.0623(15) -0.0107(11) -0.0100(11) -0.0235(11)
C17 0.0358(11) 0.0487(12) 0.0575(14) 0.0041(10) -0.0017(10) -0.0157(9)
C18 0.0394(11) 0.0359(10) 0.0342(10) 0.0029(8) -0.0013(8) -0.0070(8)
C19 0.0312(9) 0.0270(8) 0.0316(9) 0.0005(7) -0.0065(7) -0.0046(7)
C20 0.0359(10) 0.0226(8) 0.0254(9) 0.0052(6) -0.0025(7) -0.0069(7)
C21 0.0410(11) 0.0258(9) 0.0340(10) 0.0031(7) 0.0036(8) -0.0079(8)
C22 0.0589(14) 0.0283(9) 0.0379(11) -0.0029(8) 0.0080(9) -0.0181(9)
C23 0.0638(15) 0.0363(10) 0.0431(11) 0.0048(9) -0.0079(10) -0.0285(10)
C24 0.0420(12) 0.0380(10) 0.0567(13) 0.0099(9) -0.0098(10) -0.0174(9)
C25 0.0387(11) 0.0264(9) 0.0437(11) 0.0027(8) -0.0034(8) -0.0065(8)
C26 0.0382(11) 0.0424(11) 0.0437(11) 0.0006(9) -0.0095(9) 0.0023(9)
C27 0.0493(12) 0.0369(10) 0.0344(10) 0.0111(8) -0.0068(9) -0.0152(9)
C28 0.0509(13) 0.0481(12) 0.0486(12) 0.0088(9) -0.0244(10) -0.0172(10)
C29 0.0294(12) 0.130(3) 0.102(2) 0.075(2) -0.0088(13) -0.0281(15)
C30 0.0587(14) 0.0479(12) 0.0316(10) 0.0062(9) -0.0017(9) -0.0190(10)
C31 0.0833(17) 0.0488(12) 0.0473(12) 0.0132(10) -0.0210(12) -0.0410(12)
C32 0.0290(10) 0.0440(11) 0.0445(11) -0.0024(9) 0.0032(8) -0.0188(8)
C33 0.0407(12) 0.0463(11) 0.0574(13) -0.0051(10) -0.0022(10) -0.0252(10)
C34 0.0471(12) 0.0319(10) 0.0546(12) -0.0069(9) -0.0063(10) -0.0161(9)
C35 0.0347(10) 0.0388(10) 0.0373(10) -0.0127(8) 0.0017(8) -0.0152(8)

loop_
_atom_type_symbol
_atom_type_description
_atom_type_scat_dispersion_real
_atom_type_scat_dispersion_imag
_atom_type_scat_source
C C 0.0033 0.0016 'International Tables Vol C Tables 4.2.6.8 and 6.1.1.4'
H H 0 0 'International Tables Vol C Tables 4.2.6.8 and 6.1.1.4'
Mg Mg 0.0486 0.0363 'International Tables Vol C Tables 4.2.6.8 and 6.1.1.4'
N N 0.0061 0.0033 'International Tables Vol C Tables 4.2.6.8 and 6.1.1.4'
O O 0.0106 0.006 'International Tables Vol C Tables 4.2.6.8 and 6.1.1.4'
P P 0.1023 0.0942 'International Tables Vol C Tables 4.2.6.8 and 6.1.1.4'
Si Si 0.0817 0.0704 'International Tables Vol C Tables 4.2.6.8 and 6.1.1.4'

loop_
_geom_angle_atom_site_label_1
_geom_angle_atom_site_label_2
_geom_angle_atom_site_label_3
_geom_angle
C20 P C14 107.19(8)
C20 P C1 101.61(7)
C14 P C1 104.81(7)
N3 Si1 C26 114.05(8)
N3 Si1 C28 112.95(8)
C26 Si1 C28 107.74(10)
N3 Si1 C27 110.64(8)
C26 Si1 C27 104.66(9)
C28 Si1 C27 106.19(9)
N3 Si2 C30 111.06(8)
N3 Si2 C29 115.51(9)
C30 Si2 C29 105.78(13)
N3 Si2 C31 110.82(9)
C30 Si2 C31 106.58(10)
C29 Si2 C31 106.56(14)
N3 Mg O 107.24(6)
N3 Mg N2 130.06(6)
O Mg N2 112.33(5)
N3 Mg N1 132.06(6)
O Mg N1 103.33(6)
N2 Mg N1 65.35(5)
C35 O C32 109.77(12)
C35 O Mg 124.56(10)
C32 O Mg 125.34(10)
C1 N1 C2 123.26(13)
C1 N1 Mg 89.55(10)
C2 N1 Mg 146.47(10)
C1 N2 C8 124.50(13)
C1 N2 Mg 90.34(9)
C8 N2 Mg 145.16(11)
Si1 N3 Si2 126.27(8)
Si1 N3 Mg 117.71(7)
Si2 N3 Mg 115.89(8)
N2 C1 N1 114.72(14)
N2 C1 P 127.58(12)
N1 C1 P 117.50(12)
N1 C2 C7 112.85(14)
N1 C2 C3 109.48(13)
C7 C2 C3 110.00(13)
N1 C2 H2 108.1
C7 C2 H2 108.1
C3 C2 H2 108.1
C2 C3 C4 111.14(14)
C2 C3 H3B 109.4
C4 C3 H3B 109.4
C2 C3 H3A 109.4
C4 C3 H3A 109.4
H3B C3 H3A 108
C5 C4 C3 111.56(15)
C5 C4 H4B 109.3
C3 C4 H4B 109.3
C5 C4 H4A 109.3
C3 C4 H4A 109.3
H4B C4 H4A 108
C4 C5 C6 110.93(15)
C4 C5 H5B 109.5
C6 C5 H5B 109.5
C4 C5 H5A 109.5
C6 C5 H5A 109.5
H5B C5 H5A 108
C5 C6 C7 111.13(15)
C5 C6 H6B 109.4
C7 C6 H6B 109.4
C5 C6 H6A 109.4
C7 C6 H6A 109.4
H6B C6 H6A 108
C2 C7 C6 111.25(15)
C2 C7 H7B 109.4
C6 C7 H7B 109.4
C2 C7 H7A 109.4
C6 C7 H7A 109.4
H7B C7 H7A 108
N2 C8 C9 109.83(13)
N2 C8 C13 110.26(14)
C9 C8 C13 110.43(14)
N2 C8 H8 108.8
C9 C8 H8 108.8
C13 C8 H8 108.8
C8 C9 C10 112.03(16)
C8 C9 H9B 109.2
C10 C9 H9B 109.2
C8 C9 H9A 109.2
C10 C9 H9A 109.2
H9B C9 H9A 107.9
C11 C10 C9 111.22(17)
C11 C10 H10B 109.4
C9 C10 H10B 109.4
C11 C10 H10A 109.4
C9 C10 H10A 109.4
H10B C10 H10A 108
C12 C11 C10 111.25(17)
C12 C11 H11B 109.4
C10 C11 H11B 109.4
C12 C11 H11A 109.4
C10 C11 H11A 109.4
H11B C11 H11A 108
C11 C12 C13 111.41(17)
C11 C12 H12B 109.3
C13 C12 H12B 109.3
C11 C12 H12A 109.3
C13 C12 H12A 109.3
H12B C12 H12A 108
C12 C13 C8 111.53(16)
C12 C13 H13B 109.3
C8 C13 H13B 109.3
C12 C13 H13A 109.3
C8 C13 H13A 109.3
H13B C13 H13A 108
C15 C14 C19 118.14(17)
C15 C14 P 114.82(14)
C19 C14 P 126.89(14)
C16 C15 C14 121.05(19)
C16 C15 H15 119.5
C14 C15 H15 119.5
C17 C16 C15 120.1(2)
C17 C16 H16 119.9
C15 C16 H16 119.9
C16 C17 C18 119.63(19)
C16 C17 H17 120.2
C18 C17 H17 120.2
C17 C18 C19 120.54(18)
C17 C18 H18 119.7
C19 C18 H18 119.7
C18 C19 C14 120.52(17)
C18 C19 H19 119.7
C14 C19 H19 119.7
C25 C20 C21 118.06(17)
C25 C20 P 122.99(13)
C21 C20 P 118.08(14)
C22 C21 C20 120.82(18)
C22 C21 H21 119.6
C20 C21 H21 119.6
C23 C22 C21 120.41(18)
C23 C22 H22 119.8
C21 C22 H22 119.8
C22 C23 C24 119.65(18)
C22 C23 H23 120.2
C24 C23 H23 120.2
C23 C24 C25 120.2(2)
C23 C24 H24 119.9
C25 C24 H24 119.9
C24 C25 C20 120.84(17)
C24 C25 H25 119.6
C20 C25 H25 119.6
Si1 C26 H26C 109.5
Si1 C26 H26B 109.5
H26C C26 H26B 109.5
Si1 C26 H26A 109.5
H26C C26 H26A 109.5
H26B C26 H26A 109.5
Si1 C27 H27C 109.5
Si1 C27 H27B 109.5
H27C C27 H27B 109.5
Si1 C27 H27A 109.5
H27C C27 H27A 109.5
H27B C27 H27A 109.5
Si1 C28 H28C 109.5
Si1 C28 H28B 109.5
H28C C28 H28B 109.5
Si1 C28 H28A 109.5
H28C C28 H28A 109.5
H28B C28 H28A 109.5
Si2 C29 H29C 109.5
Si2 C29 H29B 109.5
H29C C29 H29B 109.5
Si2 C29 H29A 109.5
H29C C29 H29A 109.5
H29B C29 H29A 109.5
Si2 C30 H30C 109.5
Si2 C30 H30B 109.5
H30C C30 H30B 109.5
Si2 C30 H30A 109.5
H30C C30 H30A 109.5
H30B C30 H30A 109.5
Si2 C31 H31C 109.5
Si2 C31 H31B 109.5
H31C C31 H31B 109.5
Si2 C31 H31A 109.5
H31C C31 H31A 109.5
H31B C31 H31A 109.5
O C32 C33 105.85(14)
O C32 H32B 110.6
C33 C32 H32B 110.6
O C32 H32A 110.6
C33 C32 H32A 110.6
H32B C32 H32A 108.7
C32 C33 C34 103.79(16)
C32 C33 H33B 111
C34 C33 H33B 111
C32 C33 H33A 111
C34 C33 H33A 111
H33B C33 H33A 109
C35 C34 C33 102.62(15)
C35 C34 H34B 111.2
C33 C34 H34B 111.2
C35 C34 H34A 111.2
C33 C34 H34A 111.2
H34B C34 H34A 109.2
O C35 C34 104.61(14)
O C35 H35B 110.8
C34 C35 H35B 110.8
O C35 H35A 110.8
C34 C35 H35A 110.8
H35B C35 H35A 108.9

loop_
_geom_bond_atom_site_label_1
_geom_bond_atom_site_label_2
_geom_bond_distance
P C20 1.8311(18)
P C14 1.8339(18)
P C1 1.8910(16)
Si1 N3 1.6988(14)
Si1 C26 1.8751(19)
Si1 C28 1.876(2)
Si1 C27 1.8808(19)
Si2 N3 1.7016(14)
Si2 C30 1.871(2)
Si2 C29 1.873(2)
Si2 C31 1.880(2)
Mg N3 1.9891(14)
Mg O 2.0113(12)
Mg N2 2.0668(14)
Mg N1 2.0844(14)
O C35 1.448(2)
O C32 1.451(2)
N1 C1 1.331(2)
N1 C2 1.463(2)
N2 C1 1.330(2)
N2 C8 1.458(2)
C2 C7 1.521(2)
C2 C3 1.523(2)
C2 H2 1
C3 C4 1.528(2)
C3 H3B 0.99
C3 H3A 0.99
C4 C5 1.519(3)
C4 H4B 0.99
C4 H4A 0.99
C5 C6 1.520(2)
C5 H5B 0.99
C5 H5A 0.99
C6 C7 1.527(3)
C6 H6B 0.99
C6 H6A 0.99
C7 H7B 0.99
C7 H7A 0.99
C8 C9 1.524(2)
C8 C13 1.532(2)
C8 H8 1
C9 C10 1.530(2)
C9 H9B 0.99
C9 H9A 0.99
C10 C11 1.520(3)
C10 H10B 0.99
C10 H10A 0.99
C11 C12 1.514(3)
C11 H11B 0.99
C11 H11A 0.99
C12 C13 1.527(3)
C12 H12B 0.99
C12 H12A 0.99
C13 H13B 0.99
C13 H13A 0.99
C14 C15 1.392(3)
C14 C19 1.393(2)
C15 C16 1.385(3)
C15 H15 0.95
C16 C17 1.377(3)
C16 H16 0.95
C17 C18 1.379(3)
C17 H17 0.95
C18 C19 1.385(3)
C18 H18 0.95
C19 H19 0.95
C20 C25 1.390(3)
C20 C21 1.403(2)
C21 C22 1.380(3)
C21 H21 0.95
C22 C23 1.378(3)
C22 H22 0.95
C23 C24 1.385(3)
C23 H23 0.95
C24 C25 1.387(3)
C24 H24 0.95
C25 H25 0.95
C26 H26C 0.98
C26 H26B 0.98
C26 H26A 0.98
C27 H27C 0.98
C27 H27B 0.98
C27 H27A 0.98
C28 H28C 0.98
C28 H28B 0.98
C28 H28A 0.98
C29 H29C 0.98
C29 H29B 0.98
C29 H29A 0.98
C30 H30C 0.98
C30 H30B 0.98
C30 H30A 0.98
C31 H31C 0.98
C31 H31B 0.98
C31 H31A 0.98
C32 C33 1.503(3)
C32 H32B 0.99
C32 H32A 0.99
C33 C34 1.512(3)
C33 H33B 0.99
C33 H33A 0.99
C34 C35 1.503(3)
C34 H34B 0.99
C34 H34A 0.99
C35 H35B 0.99
C35 H35A 0.99
